data_1576410
loop_
_publ_author_name
'Wang, Xiaoxu'
'Zhang, Tinghui'
'Zhao, Huijian'
'Jia, Ning'
'Liu, Hongjun'
'Ye, Ning'
'Hu, Zhanggui'
'Li, Conggang'

_publ_section_title
;
 Tailoring ordered structures with distorted [TeO3] and aligned [ScO6]
 motifs for balanced nonlinear optical properties in rare-earth tellurate
 crystals
;
_journal_name_full 'Chemical Science'
_journal_paper_doi 10.1039/D5SC07486J
_journal_year 2026
_chemical_formula_sum 'K0.67 O4 Sc0.67 Te1.33'
_chemical_formula_weight 290.18
_space_group_crystal_system hexagonal
_space_group_IT_number 186
_space_group_name_Hall 'P 6c -2c'
_space_group_name_H-M_alt 'P 63 m c'
_audit_creation_method SHELXL-2018/3
_audit_update_record
;
2025-06-24 deposited with the CCDC.	2025-11-14 downloaded from the CCDC.
;
_cell_angle_alpha 90
_cell_angle_beta 90
_cell_angle_gamma 120
_cell_formula_units_Z 3
_cell_length_a 5.7988(3)
_cell_length_b 5.7988(3)
_cell_length_c 11.5416(10)
_cell_measurement_reflns_used 983
_cell_measurement_temperature 273(2)
_cell_measurement_theta_max 27.31
_cell_measurement_theta_min 3.53
_cell_volume 336.10(4)
_computing_structure_refinement 'SHELXL-2018/3 (Sheldrick, 2018)'
_computing_structure_solution 'SHELXT 2018/2 (Sheldrick, 2018)'
_diffrn_ambient_temperature 273(2)
_diffrn_measured_fraction_theta_full 0.993
_diffrn_measured_fraction_theta_max 0.994
_diffrn_measurement_device_type 'Bruker APEX-II CCD'
_diffrn_radiation_type MoK\a
_diffrn_radiation_wavelength 0.71073
_diffrn_reflns_av_R_equivalents 0.0378
_diffrn_reflns_av_unetI/netI 0.0321
_diffrn_reflns_Laue_measured_fraction_full 0.993
_diffrn_reflns_Laue_measured_fraction_max 0.994
_diffrn_reflns_limit_h_max 3
_diffrn_reflns_limit_h_min -7
_diffrn_reflns_limit_k_max 7
_diffrn_reflns_limit_k_min -6
_diffrn_reflns_limit_l_max 14
_diffrn_reflns_limit_l_min -14
_diffrn_reflns_number 1535
_diffrn_reflns_point_group_measured_fraction_full 0.981
_diffrn_reflns_point_group_measured_fraction_max 0.985
_diffrn_reflns_theta_full 25.242
_diffrn_reflns_theta_max 27.307
_diffrn_reflns_theta_min 4.058
_exptl_absorpt_coefficient_mu 10.191
_exptl_crystal_colour colorless
_exptl_crystal_density_diffrn 4.301
_exptl_crystal_description block
_exptl_crystal_F_000 384
_refine_diff_density_max 0.678
_refine_diff_density_min -0.634
_refine_diff_density_rms 0.137
_refine_ls_abs_structure_details
;
 Flack x determined using 139 quotients [(I+)-(I-)]/[(I+)+(I-)]
 (Parsons, Flack and Wagner, Acta Cryst. B69 (2013) 249-259).
;
_refine_ls_abs_structure_Flack 0.05(5)
_refine_ls_extinction_method none
_refine_ls_goodness_of_fit_ref 1.044
_refine_ls_hydrogen_treatment undef
_refine_ls_matrix_type full
_refine_ls_number_parameters 25
_refine_ls_number_reflns 332
_refine_ls_number_restraints 1
_refine_ls_restrained_S_all 1.042
_refine_ls_R_factor_all 0.0253
_refine_ls_R_factor_gt 0.0202
_refine_ls_shift/su_max 0.000
_refine_ls_shift/su_mean 0.000
_refine_ls_structure_factor_coef Fsqd
_refine_ls_weighting_details 'w=1/[\s^2^(Fo^2^)+(0.0238P)^2^] where P=(Fo^2^+2Fc^2^)/3'
_refine_ls_weighting_scheme calc
_refine_ls_wR_factor_gt 0.0451
_refine_ls_wR_factor_ref 0.0470
_reflns_Friedel_coverage 0.886
_reflns_Friedel_fraction_full 0.969
_reflns_Friedel_fraction_max 0.975
_reflns_number_gt 296
_reflns_number_total 332
_reflns_threshold_expression 'I > 2\s(I)'
_cod_data_source_file d5sc07486j2.cif
_cod_data_source_block 123456_a
_cod_original_cell_volume 336.10(5)
_cod_database_code 1576410
_shelx_shelxl_version_number 2018/3
_shelx_space_group_comment
;
The symmetry employed for this shelxl refinement is uniquely defined
by the following loop, which should always be used as a source of
symmetry information in preference to the above space-group names.
They are only intended as comments.
;

loop_
_space_group_symop_operation_xyz
'x, y, z'
'-y, x-y, z'
'-x+y, -x, z'
'-x, -y, z+1/2'
'y, -x+y, z+1/2'
'x-y, x, z+1/2'
'-y, -x, z'
'-x+y, y, z'
'x, x-y, z'
'y, x, z+1/2'
'x-y, -y, z+1/2'
'-x, -x+y, z+1/2'

loop_
_atom_site_label
_atom_site_type_symbol
_atom_site_fract_x
_atom_site_fract_y
_atom_site_fract_z
_atom_site_U_iso_or_equiv
_atom_site_adp_type
_atom_site_occupancy
_atom_site_site_symmetry_order
_atom_site_calc_flag
_atom_site_refinement_flags_posn
_atom_site_refinement_flags_adp
_atom_site_refinement_flags_occupancy
_atom_site_disorder_assembly
_atom_site_disorder_group
Te01 Te 0.333333 0.666667 0.17381(9) 0.0110(3) Uani 1 6 d S T P . .
Te02 Te 1.000000 1.000000 0.47433(12) 0.0122(3) Uani 1 6 d S T P . .
Sc03 Sc 0.333333 0.666667 0.4983(3) 0.0101(8) Uani 1 6 d S T P . .
K004 K 0.333333 0.666667 0.8246(6) 0.0214(9) Uani 1 6 d S T P . .
O1 O 0.5043(10) 1.009(2) 0.5984(12) 0.048(3) Uani 1 2 d S T P . .
O005 O 0.6763(14) 0.8381(7) 0.3928(7) 0.022(2) Uani 1 2 d S T P . .

loop_
_atom_site_aniso_label
_atom_site_aniso_U_11
_atom_site_aniso_U_22
_atom_site_aniso_U_33
_atom_site_aniso_U_23
_atom_site_aniso_U_13
_atom_site_aniso_U_12
Te01 0.0095(3) 0.0095(3) 0.0141(6) 0.000 0.000 0.00474(17)
Te02 0.0106(3) 0.0106(3) 0.0153(6) 0.000 0.000 0.00532(17)
Sc03 0.0072(9) 0.0072(9) 0.016(2) 0.000 0.000 0.0036(5)
K004 0.0182(12) 0.0182(12) 0.028(2) 0.000 0.000 0.0091(6)
O1 0.038(4) 0.028(5) 0.074(8) -0.033(6) -0.016(3) 0.014(3)
O005 0.006(4) 0.031(5) 0.020(4) -0.0007(17) -0.001(3) 0.003(2)

loop_
_atom_type_symbol
_atom_type_description
_atom_type_scat_dispersion_real
_atom_type_scat_dispersion_imag
_atom_type_scat_source
K K 0.2009 0.2494 'International Tables Vol C Tables 4.2.6.8 and 6.1.1.4'
O O 0.0106 0.0060 'International Tables Vol C Tables 4.2.6.8 and 6.1.1.4'
Sc Sc 0.2519 0.3716 'International Tables Vol C Tables 4.2.6.8 and 6.1.1.4'
Te Te -0.5308 1.6751 'International Tables Vol C Tables 4.2.6.8 and 6.1.1.4'

loop_
_geom_angle_atom_site_label_1
_geom_angle_atom_site_label_2
_geom_angle_atom_site_label_3
_geom_angle
_geom_angle_site_symmetry_1
_geom_angle_site_symmetry_3
_geom_angle_publ_flag
O1 Te01 O1 99.6(6) 5_454 4_674 ?
O1 Te01 O1 99.6(6) 5_454 6_654 ?
O1 Te01 O1 99.6(6) 4_674 6_654 ?
O1 Te01 K004 127.49(11) 5_454 4_664 ?
O1 Te01 K004 127.49(11) 4_674 4_664 ?
O1 Te01 K004 55.6(4) 6_654 4_664 ?
O1 Te01 K004 127.49(11) 5_454 4_674 ?
O1 Te01 K004 55.6(4) 4_674 4_674 ?
O1 Te01 K004 127.49(11) 6_654 4_674 ?
K004 Te01 K004 100.42(12) 4_664 4_674 ?
O1 Te01 K004 55.6(4) 5_454 4_564 ?
O1 Te01 K004 127.49(11) 4_674 4_564 ?
O1 Te01 K004 127.49(11) 6_654 4_564 ?
K004 Te01 K004 100.42(12) 4_664 4_564 ?
K004 Te01 K004 100.42(12) 4_674 4_564 ?
O1 Te01 K004 61.9(4) 5_454 1_554 ?
O1 Te01 K004 61.9(4) 4_674 1_554 ?
O1 Te01 K004 61.9(4) 6_654 1_554 ?
K004 Te01 K004 117.47(10) 4_664 1_554 ?
K004 Te01 K004 117.47(10) 4_674 1_554 ?
K004 Te01 K004 117.47(10) 4_564 1_554 ?
O005 Te02 O005 97.1(3) 2_765 3_675 ?
O005 Te02 O005 97.1(3) 2_765 . ?
O005 Te02 O005 97.1(3) 3_675 . ?
O005 Te02 Sc03 118.20(6) 2_765 1_665 ?
O005 Te02 Sc03 34.8(3) 3_675 1_665 ?
O005 Te02 Sc03 118.20(6) . 1_665 ?
O005 Te02 Sc03 118.20(6) 2_765 . ?
O005 Te02 Sc03 118.20(6) 3_675 . ?
O005 Te02 Sc03 34.8(3) . . ?
Sc03 Te02 Sc03 119.33(2) 1_665 . ?
O005 Te02 Sc03 34.8(3) 2_765 1_655 ?
O005 Te02 Sc03 118.20(6) 3_675 1_655 ?
O005 Te02 Sc03 118.20(6) . 1_655 ?
Sc03 Te02 Sc03 119.33(2) 1_665 1_655 ?
Sc03 Te02 Sc03 119.33(2) . 1_655 ?
O005 Te02 K004 52.10(6) 2_765 4_664 ?
O005 Te02 K004 122.6(3) 3_675 4_664 ?
O005 Te02 K004 52.10(6) . 4_664 ?
Sc03 Te02 K004 157.42(13) 1_665 4_664 ?
Sc03 Te02 K004 66.10(4) . 4_664 ?
Sc03 Te02 K004 66.11(4) 1_655 4_664 ?
O005 Te02 K004 52.10(6) 2_765 4_774 ?
O005 Te02 K004 52.10(6) 3_675 4_774 ?
O005 Te02 K004 122.6(3) . 4_774 ?
Sc03 Te02 K004 66.10(4) 1_665 4_774 ?
Sc03 Te02 K004 157.42(13) . 4_774 ?
Sc03 Te02 K004 66.11(4) 1_655 4_774 ?
K004 Te02 K004 100.63(11) 4_664 4_774 ?
O005 Te02 K004 122.6(3) 2_765 4_674 ?
O005 Te02 K004 52.10(6) 3_675 4_674 ?
O005 Te02 K004 52.10(6) . 4_674 ?
Sc03 Te02 K004 66.11(4) 1_665 4_674 ?
Sc03 Te02 K004 66.10(4) . 4_674 ?
Sc03 Te02 K004 157.42(12) 1_655 4_674 ?
K004 Te02 K004 100.63(11) 4_664 4_674 ?
K004 Te02 K004 100.63(11) 4_774 4_674 ?
O1 Sc03 O1 91.9(5) 2_665 3_565 ?
O1 Sc03 O1 91.9(5) 2_665 . ?
O1 Sc03 O1 91.9(5) 3_565 . ?
O1 Sc03 O005 89.0(3) 2_665 2_665 ?
O1 Sc03 O005 178.7(5) 3_565 2_665 ?
O1 Sc03 O005 89.0(3) . 2_665 ?
O1 Sc03 O005 89.0(3) 2_665 3_565 ?
O1 Sc03 O005 89.0(3) 3_565 3_565 ?
O1 Sc03 O005 178.7(5) . 3_565 ?
O005 Sc03 O005 90.0(3) 2_665 3_565 ?
O1 Sc03 O005 178.7(5) 2_665 . ?
O1 Sc03 O005 89.0(3) 3_565 . ?
O1 Sc03 O005 89.0(3) . . ?
O005 Sc03 O005 90.0(3) 2_665 . ?
O005 Sc03 O005 90.0(3) 3_565 . ?
O1 Sc03 Te02 68.43(14) 2_665 1_455 ?
O1 Sc03 Te02 150.8(4) 3_565 1_455 ?
O1 Sc03 Te02 68.43(14) . 1_455 ?
O005 Sc03 Te02 30.5(2) 2_665 1_455 ?
O005 Sc03 Te02 111.07(12) 3_565 1_455 ?
O005 Sc03 Te02 111.07(12) . 1_455 ?
O1 Sc03 Te02 68.43(14) 2_665 1_445 ?
O1 Sc03 Te02 68.43(14) 3_565 1_445 ?
O1 Sc03 Te02 150.8(4) . 1_445 ?
O005 Sc03 Te02 111.07(12) 2_665 1_445 ?
O005 Sc03 Te02 30.5(2) 3_565 1_445 ?
O005 Sc03 Te02 111.07(12) . 1_445 ?
Te02 Sc03 Te02 119.33(2) 1_455 1_445 ?
O1 Sc03 Te02 150.8(4) 2_665 . ?
O1 Sc03 Te02 68.43(14) 3_565 . ?
O1 Sc03 Te02 68.43(14) . . ?
O005 Sc03 Te02 111.07(12) 2_665 . ?
O005 Sc03 Te02 111.07(12) 3_565 . ?
O005 Sc03 Te02 30.5(2) . . ?
Te02 Sc03 Te02 119.33(2) 1_455 . ?
Te02 Sc03 Te02 119.33(2) 1_445 . ?
O1 Sc03 K004 56.1(4) 2_665 . ?
O1 Sc03 K004 56.1(4) 3_565 . ?
O1 Sc03 K004 56.1(4) . . ?
O005 Sc03 K004 125.3(2) 2_665 . ?
O005 Sc03 K004 125.3(2) 3_565 . ?
O005 Sc03 K004 125.3(2) . . ?
Te02 Sc03 K004 94.72(7) 1_455 . ?
Te02 Sc03 K004 94.72(7) 1_445 . ?
Te02 Sc03 K004 94.72(7) . . ?
O1 Sc03 K004 129.99(10) 2_665 4_664 ?
O1 Sc03 K004 64.8(4) 3_565 4_664 ?
O1 Sc03 K004 129.99(10) . 4_664 ?
O005 Sc03 K004 113.8(3) 2_665 4_664 ?
O005 Sc03 K004 49.70(7) 3_565 4_664 ?
O005 Sc03 K004 49.70(7) . 4_664 ?
Te02 Sc03 K004 144.37(13) 1_455 4_664 ?
Te02 Sc03 K004 61.98(4) 1_445 4_664 ?
Te02 Sc03 K004 61.98(4) . 4_664 ?
K004 Sc03 K004 120.91(9) . 4_664 ?
O1 Sc03 K004 64.8(4) 2_665 4_564 ?
O1 Sc03 K004 129.99(10) 3_565 4_564 ?
O1 Sc03 K004 129.99(10) . 4_564 ?
O005 Sc03 K004 49.70(7) 2_665 4_564 ?
O005 Sc03 K004 49.70(7) 3_565 4_564 ?
O005 Sc03 K004 113.8(3) . 4_564 ?
Te02 Sc03 K004 61.98(4) 1_455 4_564 ?
Te02 Sc03 K004 61.98(4) 1_445 4_564 ?
Te02 Sc03 K004 144.37(13) . 4_564 ?
K004 Sc03 K004 120.91(9) . 4_564 ?
K004 Sc03 K004 95.98(12) 4_664 4_564 ?
O005 K004 O005 59.5(3) 4_675 5_565 ?
O005 K004 O005 55.9(3) 4_675 6 ?
O005 K004 O005 113.39(16) 5_565 6 ?
O005 K004 O005 113.39(16) 4_675 5_455 ?
O005 K004 O005 149.6(4) 5_565 5_455 ?
O005 K004 O005 59.5(3) 6 5_455 ?
O005 K004 O005 113.39(16) 4_675 6_655 ?
O005 K004 O005 55.9(3) 5_565 6_655 ?
O005 K004 O005 149.6(4) 6 6_655 ?
O005 K004 O005 113.39(16) 5_455 6_655 ?
O005 K004 O005 149.6(4) 4_675 4_665 ?
O005 K004 O005 113.39(16) 5_565 4_665 ?
O005 K004 O005 113.39(16) 6 4_665 ?
O005 K004 O005 55.9(3) 5_455 4_665 ?
O005 K004 O005 59.5(3) 6_655 4_665 ?
O005 K004 O1 76.4(2) 4_675 . ?
O005 K004 O1 76.4(2) 5_565 . ?
O005 K004 O1 102.13(17) 6 . ?
O005 K004 O1 133.0(3) 5_455 . ?
O005 K004 O1 102.13(18) 6_655 . ?
O005 K004 O1 133.0(3) 4_665 . ?
O005 K004 O1 102.13(17) 4_675 2_665 ?
O005 K004 O1 133.0(3) 5_565 2_665 ?
O005 K004 O1 76.4(2) 6 2_665 ?
O005 K004 O1 76.4(2) 5_455 2_665 ?
O005 K004 O1 133.0(3) 6_655 2_665 ?
O005 K004 O1 102.13(18) 4_665 2_665 ?
O1 K004 O1 56.8(3) . 2_665 ?
O005 K004 O1 133.0(3) 4_675 3_565 ?
O005 K004 O1 102.13(18) 5_565 3_565 ?
O005 K004 O1 133.0(3) 6 3_565 ?
O005 K004 O1 102.13(17) 5_455 3_565 ?
O005 K004 O1 76.4(2) 6_655 3_565 ?
O005 K004 O1 76.4(2) 4_665 3_565 ?
O1 K004 O1 56.8(3) . 3_565 ?
O1 K004 O1 56.8(3) 2_665 3_565 ?
O005 K004 Sc03 105.19(19) 4_675 . ?
O005 K004 Sc03 105.19(19) 5_565 . ?
O005 K004 Sc03 105.19(19) 6 . ?
O005 K004 Sc03 105.19(19) 5_455 . ?
O005 K004 Sc03 105.19(19) 6_655 . ?
O005 K004 Sc03 105.19(19) 4_665 . ?
O1 K004 Sc03 33.33(19) . . ?
O1 K004 Sc03 33.33(19) 2_665 . ?
O1 K004 Sc03 33.33(19) 3_565 . ?
O005 K004 Te02 29.56(15) 4_675 4_675 ?
O005 K004 Te02 83.92(16) 5_565 4_675 ?
O005 K004 Te02 29.56(15) 6 4_675 ?
O005 K004 Te02 83.92(16) 5_455 4_675 ?
O005 K004 Te02 128.0(2) 6_655 4_675 ?
O005 K004 Te02 128.0(2) 4_665 4_675 ?
O1 K004 Te02 98.00(12) . 4_675 ?
O1 K004 Te02 98.00(12) 2_665 4_675 ?
O1 K004 Te02 150.6(2) 3_565 4_675 ?
Sc03 K004 Te02 117.30(9) . 4_675 ?
O005 K004 Te02 83.92(16) 4_675 4_775 ?
O005 K004 Te02 29.56(14) 5_565 4_775 ?
O005 K004 Te02 128.0(2) 6 4_775 ?
O005 K004 Te02 128.0(2) 5_455 4_775 ?
O005 K004 Te02 29.56(14) 6_655 4_775 ?
O005 K004 Te02 83.92(16) 4_665 4_775 ?
O1 K004 Te02 98.00(12) . 4_775 ?
O1 K004 Te02 150.6(2) 2_665 4_775 ?
O1 K004 Te02 98.00(12) 3_565 4_775 ?
Sc03 K004 Te02 117.30(9) . 4_775 ?
Te02 K004 Te02 100.63(11) 4_675 4_775 ?
Te01 O1 Sc03 174.2(8) 4_675 . ?
Te01 O1 K004 95.2(5) 4_675 . ?
Sc03 O1 K004 90.6(4) . . ?
Te02 O005 Sc03 114.7(4) . . ?
Te02 O005 K004 98.34(16) . 4_664 ?
Sc03 O005 K004 97.94(16) . 4_664 ?
Te02 O005 K004 98.34(16) . 4_674 ?
Sc03 O005 K004 97.94(16) . 4_674 ?
K004 O005 K004 149.6(4) 4_664 4_674 ?

loop_
_geom_bond_atom_site_label_1
_geom_bond_atom_site_label_2
_geom_bond_distance
_geom_bond_site_symmetry_2
_geom_bond_publ_flag
Te01 O1 1.849(10) 5_454 ?
Te01 O1 1.849(10) 4_674 ?
Te01 O1 1.849(10) 6_654 ?
Te01 K004 3.773(3) 4_664 ?
Te01 K004 3.773(3) 4_674 ?
Te01 K004 3.773(3) 4_564 ?
Te01 K004 4.030(7) 1_554 ?
Te02 O005 1.878(7) 2_765 ?
Te02 O005 1.878(8) 3_675 ?
Te02 O005 1.878(8) . ?
Te02 Sc03 3.3593(4) 1_665 ?
Te02 Sc03 3.3593(4) . ?
Te02 Sc03 3.3594(4) 1_655 ?
Te02 K004 3.768(3) 4_664 ?
Te02 K004 3.768(3) 4_774 ?
Te02 K004 3.768(3) 4_674 ?
Sc03 O1 2.070(10) 2_665 ?
Sc03 O1 2.070(10) 3_565 ?
Sc03 O1 2.070(10) . ?
Sc03 O005 2.109(8) 2_665 ?
Sc03 O005 2.109(8) 3_565 ?
Sc03 O005 2.109(8) . ?
Sc03 K004 3.766(7) . ?
Sc03 K004 3.902(4) 4_664 ?
Sc03 K004 3.902(4) 4_564 ?
K004 O005 3.005(3) 4_675 ?
K004 O005 3.005(3) 5_565 ?
K004 O005 3.005(3) 6 ?
K004 O005 3.005(3) 5_455 ?
K004 O005 3.005(3) 6_655 ?
K004 O005 3.005(3) 4_665 ?
K004 O1 3.125(15) . ?
K004 O1 3.125(15) 2_665 ?
K004 O1 3.125(15) 3_565 ?
